data_2004202
loop_
_publ_author_name
'Honda, T.'
'Fujii, I.'
'Hirayama, N.'
'Aoyama, N.'
'Miike, A.'

_publ_section_title
;
 7-Hydroxy-3-phenylcoumarin, C~15~H~10~O~3~
;
_journal_issue 12
_journal_name_full 'Acta Crystallographica Section C'
_journal_page_first 2712
_journal_page_last 2714
_journal_paper_doi 10.1107/S0108270195008821
_journal_volume 51
_journal_year 1995
_chemical_formula_sum 'C15 H10 O3'
_chemical_formula_weight 238.24
_space_group_IT_number 19
_symmetry_cell_setting orthorhombic
_symmetry_space_group_name_Hall 'P 2ac 2ab'
_symmetry_space_group_name_H-M 'P 21 21 21'
_atom_type_scat_source IntTabIV
_cell_angle_alpha 90
_cell_angle_beta 90
_cell_angle_gamma 90
_cell_formula_units_Z 4
_cell_length_a 12.0126(8)
_cell_length_b 13.075(2)
_cell_length_c 7.4562(8)
_cell_measurement_reflns_used 25
_cell_measurement_temperature 293(2)
_cell_measurement_theta_max 35
_cell_measurement_theta_min 30
_cell_volume 1171.1(2)
_computing_cell_refinement 'CAD-4 Software'
_computing_data_collection 'CAD-4 Software (Enraf-Nonius, 1989)'
_computing_data_reduction 'CAD-4 Software'
_computing_molecular_graphics 'ORTEPII (Johnson, 1976)'
_computing_structure_refinement 'TEXSAN (Molecular Structure Corporation, 1992)'
_computing_structure_solution 'SAPI91 (Fan, 1991)'
_diffrn_measurement_device 'Enraf-Nonius CAD-4 Turbo'
_diffrn_measurement_method '\w/2\q scans'
_diffrn_radiation_type CuK\a
_diffrn_radiation_wavelength 1.54184
_diffrn_reflns_limit_h_max 15
_diffrn_reflns_limit_h_min 0
_diffrn_reflns_limit_k_max 0
_diffrn_reflns_limit_k_min -16
_diffrn_reflns_limit_l_max 0
_diffrn_reflns_limit_l_min -9
_diffrn_reflns_number 1425
_diffrn_reflns_theta_max 74.9
_diffrn_standards_decay_% -1.21
_diffrn_standards_interval_time 60
_diffrn_standards_number 3
_exptl_absorpt_coefficient_mu 0.776
_exptl_absorpt_correction_T_max 0.989
_exptl_absorpt_correction_T_min 0.950
_exptl_absorpt_correction_type none
_exptl_crystal_colour colourless
_exptl_crystal_density_diffrn 1.35
_exptl_crystal_density_method none
_exptl_crystal_description rod
_exptl_crystal_size_max 0.75
_exptl_crystal_size_mid 0.15
_exptl_crystal_size_min 0.15
_refine_diff_density_max 0.15
_refine_diff_density_min -0.14
_refine_ls_extinction_coef 1.501E-6
_refine_ls_extinction_method |F~c~|/(1+gI~c~)
_refine_ls_goodness_of_fit_obs 2.01
_refine_ls_hydrogen_treatment 'H atoms see text'
_refine_ls_number_parameters 204
_refine_ls_number_reflns 1175
_refine_ls_R_factor_obs 0.038
_refine_ls_shift/esd_max 0.02
_refine_ls_structure_factor_coef F
_refine_ls_weighting_details w=1/\s^2^(F)
_refine_ls_weighting_scheme calc
_refine_ls_wR_factor_obs 0.043
_reflns_number_observed 1175
_reflns_number_total 1425
_reflns_observed_criterion F>3\s(F)
_cod_data_source_file as1193.cif
_cod_data_source_block as1193a
_cod_depositor_comments
;
The following automatic conversions were performed:

'_refine_ls_weighting_scheme' value ' w=1/\s^2^(F)' was changed to
'calc'. New tag '_refine_ls_weighting_details' was created. The value
of the new tag was set to 'w=1/\s^2^(F)'.

Automatic conversion script
Id: cif_fix_values 3143 2015-03-26 13:38:13Z robertas 
;
_cod_database_code 2004202

loop_
_symmetry_equiv_pos_as_xyz
x,y,z
1/2-x,-y,1/2+z
-x,1/2+y,1/2-z
1/2+x,1/2-y,-z

loop_
_atom_site_label
_atom_site_fract_x
_atom_site_fract_y
_atom_site_fract_z
_atom_site_B_iso_or_equiv
O1 .0944(9) .16580(10) .1873(2) 4.25(3)
O2 .06270(10) .00380(10) .2342(2) 5.43(3)
O7 .1343(2) .52190(10) .0860(3) 5.69(4)
C2 .1294(2) .0669(2) .1834(3) 4.20(4)
C3 .2426(2) .0454(2) .1209(3) 4.17(4)
C4 .3047(2) .1258(2) .0639(3) 4.36(4)
C5 .3254(2) .3139(2) .0051(3) 4.87(5)
C6 .2813(2) .4100(2) .0137(3) 5.08(5)
C7 .1741(2) .4250(2) .0821(3) 4.37(4)
C8 .1128(2) .3417(2) .1425(3) 4.23(4)
C9 .1587(2) .24670(10) .1309(3) 3.82(4)
C10 .2659(2) .2285(2) .0661(3) 4.11(4)
C1' .2840(2) -.0610(2) .1222(3) 4.58(5)
C2' .2177(2) -0.1435(2) .0708(4) 5.35(6)
C3' .2612(3) -0.2423(2) .0704(4) 6.53(7)
C4' .3684(3) -0.2602(2) .1202(4) 7.37(8)
C5' .4350(3) -0.1801(3) .1693(4) 6.95(7)
C6' .3934(2) -.0807(2) .1733(3) 5.67(6)
H4 .376(2) .115(2) .010(3) 4.9(5)
H5 .403(2) .304(2) -.036(3) 5.7(5)
H6 .316(2) .473(2) -.030(4) 5.9(6)
H7 .065(2) .526(2) .126(5) 7.9(8)
H8 .049(2) .3480(10) .190(3) 3.9(4)
H2' .139(2) -0.133(2) .039(3) 4.8(5)
H3' .212(3) -0.295(2) .034(5) 8.6(8)
H4' .397(2) -0.328(2) .114(4) 7.1(7)
H5' .510(2) -0.190(2) .189(4) 5.8(5)
H6' .437(2) -.021(2) .205(3) 5.4(5)

loop_
_geom_angle_atom_site_label_1
_geom_angle_atom_site_label_2
_geom_angle_atom_site_label_3
_geom_angle
_geom_angle_publ_flag
C9 O1 C2 123.40(10) yes
O1 C2 C3 118.5(2) yes
C2 C3 C4 117.5(2) yes
C2 C3 C1' 119.4(2) yes
C10 C5 C6 121.3(2) yes
C6 C7 O7 117.6(2) yes
C6 C7 C8 119.8(2) yes
C8 C9 O1 117.1(2) yes
O1 C9 C10 119.5(2) yes
C4 C10 C9 117.9(2) yes
C2' C1' C3 122.3(2) yes
O1 C2 O2 115.8(2) yes
O2 C2 C3 125.7(2) yes
C1' C3 C4 123.1(2) yes
C3 C4 C10 123.2(2) yes
C5 C6 C7 120.0(2) yes
O7 C7 C8 122.6(2) yes
C7 C8 C9 118.7(2) yes
C8 C9 C10 123.4(2) yes
C4 C10 C5 125.6(2) yes
C9 C10 C5 116.5(2) yes
C3 C1' C6' 119.6(2) yes

loop_
_geom_bond_atom_site_label_1
_geom_bond_atom_site_label_2
_geom_bond_distance
_geom_bond_publ_flag
O1 C2 1.360(2) yes
C2 C3 1.464(3) yes
C3 C4 1.358(3) yes
C10 C9 1.396(3) yes
C5 C6 1.365(3) yes
C7 O7 1.355(3) yes
C7 C8 1.389(3) yes
C9 O1 1.376(2) yes
C2 O2 1.212(2) yes
C3 C1' 1.478(3) yes
C4 C10 1.421(3) yes
C10 C5 1.402(3) yes
C6 C7 1.399(3) yes
O7 H7 0.89(3) yes
C8 C9 1.361(3) yes

loop_
_geom_torsion_atom_site_label_1
_geom_torsion_atom_site_label_2
_geom_torsion_atom_site_label_3
_geom_torsion_atom_site_label_4
_geom_torsion
_geom_torsion_publ_flag
C2 C3 C1' C2' 40.9(3) yes
O7 C7 C6 C5 179.4(2) yes
O2 C2 O1 C9 178.6(2) yes
O2 C2 C3 C1' 1.9(3) yes
C4 C3 C1' C6' 39.8(3) yes
O7 C7 C8 C9 178.9(2) yes
O2 C2 C3 C4 178.1(2) yes
C10 C4 C3 C1' 178.6(2) yes
